data_1008120
loop_
_publ_author_name
'Bourgault, M'
'Ducourant, B'
'Mascherpa Corral, D'
'Fourcade, R'

_publ_section_title
;
Structure cristalline de Na Sb F~3~ (N O~3~) (H~2~ O). Etude de la
liaison hydrogene O-H-X (X=Cl, Br, (N O~3~) )
;
_journal_coden_ASTM JFLCAR
_journal_name_full 'Journal of Fluorine Chemistry'
_journal_page_first 305
_journal_page_last 315
_journal_paper_doi 10.1016/S0022-1139(00)81777-7
_journal_volume 17
_journal_year 1981
_chemical_formula_structural 'Na Sb F3 (N O3) (H2 O)'
_chemical_formula_sum 'F3 H2 N Na O4 Sb'
_chemical_name_systematic 'Sodium antimony trifluoride nitrate hydrate'
_space_group_IT_number 61
_symmetry_cell_setting orthorhombic
_symmetry_Int_Tables_number 61
_symmetry_space_group_name_Hall '-P 2ac 2ab'
_symmetry_space_group_name_H-M 'P b c a'
_cell_angle_alpha 90
_cell_angle_beta 90
_cell_angle_gamma 90
_cell_formula_units_Z 8
_cell_length_a 18.18(1)
_cell_length_b 11.505(7)
_cell_length_c 5.660(3)
_cell_volume 1183.9
_exptl_crystal_density_meas 3.12
_refine_ls_R_factor_all 0.044
_cod_original_formula_sum 'H2 F3 N Na O4 Sb'
_cod_database_code 1008120

loop_
_symmetry_equiv_pos_as_xyz
x,y,z
1/2+x,1/2-y,-z
-x,1/2+y,1/2-z
1/2-x,-y,1/2+z
-x,-y,-z
1/2-x,1/2+y,z
x,1/2-y,1/2+z
1/2+x,y,1/2-z

loop_
_atom_site_aniso_label
_atom_site_aniso_U_11
_atom_site_aniso_U_12
_atom_site_aniso_U_13
_atom_site_aniso_U_22
_atom_site_aniso_U_23
_atom_site_aniso_U_33
Sb1 0.0085 -0.0005 -0.0103 0.0136 0.0004 0.0264
Na1 0.0138 -0.0044 0.0041 0.0241 0.0023 0.0245
F1 0.0109 -0.0213 0.0168 0.0264 -0.0051 0.0307
F2 0.0152 0.0154 0.0008 0.0214 0.0259 0.0402
F3 0.0167 -0.0059 -0.0183 0.0291 -0.0016 0.0284
O1 0.0123 0.0034 0.0041 0.0294 0.0072 0.0273
O2 0.021 0.0295 -0.0169 0.0278 0.0085 0.0379
O3 0.0098 0.0084 -0.0077 0.0414 -0.0134 0.0393
O4 0.0178 0.0032 0.0059 0.0433 -0.0246 0.0322
N1 0.015 0.0058 0.0087 0.0195 -0.0038 0.0289

loop_
_atom_site_label
_atom_site_type_symbol
_atom_site_symmetry_multiplicity
_atom_site_Wyckoff_symbol
_atom_site_fract_x
_atom_site_fract_y
_atom_site_fract_z
_atom_site_occupancy
_atom_site_attached_hydrogens
_atom_site_calc_flag
Sb1 Sb3+ 8 c 0.36646(3) 0.60123(4) 0.1620(1) 1. 0 d
Na1 Na1+ 8 c 0.4841(2) 0.1433(3) 0.8183(7) 1. 0 d
F1 F1- 8 c 0.4460(3) 0.6931(5) 0.028(1) 1. 0 d
F2 F1- 8 c 0.4074(3) 0.4699(5) 0.998(1) 1. 0 d
F3 F1- 8 c 0.4387(4) 0.5519(5) 0.402(1) 1. 0 d
O1 O2- 8 c 0.0886(4) 0.6999(6) 0.145(1) 1. 2 d
O2 O2- 8 c 0.2266(5) 0.5698(7) 0.860(2) 1. 0 d
O3 O2- 8 c 0.3284(4) 0.6484(7) 0.757(2) 1. 0 d
O4 O2- 8 c 0.2321(4) 0.6853(8) 0.558(1) 1. 0 d
N1 N5+ 8 c 0.2614(5) 0.6337(7) 0.723(2) 1. 0 d

loop_
_atom_type_symbol
_atom_type_oxidation_number
Sb3+ 3.000
Na1+ 1.000
F1- -1.000
O2- -2.000
N5+ 5.000
